data_4061136
loop_
_publ_author_name
'Lo, Yih-Hsing'
'Hsu, Sheng-Cheng'
'Huang, Shou-Ling'
'Lin, Ying-Chih'
'Liu, Yi-Hong'
'Wang, Yu'

_publ_section_title
;
 Preparation of Ruthenium Azirinyl Complexes and Reversed
 Regiospecificity of the Carbonyl Insertion Reaction
;
_journal_coden_ASTM ORGND7
_journal_issue 25
_journal_name_full Organometallics
_journal_page_first 5924
_journal_page_last 5933
_journal_paper_doi 10.1021/om049528t
_journal_volume 23
_journal_year 2004
_chemical_formula_sum 'C49 H54 F6 N O2 P3 Ru'
_chemical_formula_weight 996.91
_space_group_IT_number 2
_symmetry_cell_setting triclinic
_symmetry_space_group_name_Hall '-P 1'
_symmetry_space_group_name_H-M 'P -1'
_cell_angle_alpha 78.8460(10)
_cell_angle_beta 83.4930(10)
_cell_angle_gamma 75.9960(10)
_cell_formula_units_Z 2
_cell_length_a 11.2850(2)
_cell_length_b 13.8970(2)
_cell_length_c 16.0390(3)
_cell_measurement_temperature 295(2)
_cell_volume 2388.65(7)
_diffrn_ambient_temperature 295(2)
_exptl_crystal_density_diffrn 1.386
_refine_ls_R_factor_obs 0.0521
_refine_ls_wR_factor_obs 0.1529
_cod_depositor_comments
;
The following automatic conversions were performed:
'_symmetry_cell_setting' value 'Triclinic' changed to 'triclinic'
according to '/home/saulius/struct/CIF-dictionaries/cif_core.dic'
dictionary named 'cif_core.dic' version 2.4.1 from 2010-06-29.

Automatic conversion script
Id: cif_fix_enum 1527 2010-12-29 10:47:43Z saulius 
;
_cod_database_code 4061136

loop_
_symmetry_equiv_pos_as_xyz
'x, y, z'
'-x, -y, -z'

loop_
_atom_site_aniso_label
_atom_site_aniso_U_11
_atom_site_aniso_U_22
_atom_site_aniso_U_33
_atom_site_aniso_U_23
_atom_site_aniso_U_13
_atom_site_aniso_U_12
Ru1 0.0447(2) 0.0382(2) 0.0364(2) -0.00916(12) 0.00579(12) -0.01403(13)
P1 0.0444(5) 0.0493(5) 0.0385(5) -0.0096(4) 0.0034(4) -0.0173(4)
P2 0.0441(5) 0.0436(5) 0.0420(5) -0.0060(4) 0.0014(4) -0.0145(4)
N1 0.061(2) 0.056(2) 0.050(2) -0.022(2) 0.013(2) -0.019(2)
C1 0.046(2) 0.038(2) 0.047(2) -0.008(2) 0.007(2) -0.013(2)
C2 0.062(2) 0.063(2) 0.046(2) -0.024(2) 0.006(2) -0.018(2)
C3 0.077(3) 0.061(3) 0.063(3) -0.026(2) 0.019(2) -0.025(2)
C4 0.101(4) 0.071(3) 0.097(4) -0.016(3) -0.006(3) -0.008(3)
C5 0.142(6) 0.079(4) 0.082(4) -0.043(3) 0.018(4) -0.038(4)
O1 0.105(3) 0.070(2) 0.103(3) -0.030(2) 0.037(2) -0.038(2)
C6 0.056(2) 0.055(2) 0.056(2) -0.023(2) 0.007(2) -0.014(2)
C7 0.072(3) 0.087(3) 0.057(3) -0.014(2) -0.007(2) -0.027(3)
C8 0.062(3) 0.100(4) 0.090(4) -0.028(3) 0.000(3) -0.030(3)
C9 0.069(3) 0.102(4) 0.080(4) -0.013(3) 0.014(3) -0.035(3)
C10 0.075(3) 0.133(5) 0.055(3) 0.004(3) 0.004(3) -0.027(3)
C11 0.069(3) 0.110(4) 0.055(3) -0.013(3) -0.004(2) -0.023(3)
C12 0.077(3) 0.040(2) 0.051(2) -0.010(2) 0.020(2) -0.029(2)
C13 0.065(2) 0.043(2) 0.057(2) -0.015(2) 0.011(2) -0.024(2)
C14 0.063(2) 0.041(2) 0.053(2) -0.017(2) 0.001(2) -0.018(2)
C15 0.063(2) 0.036(2) 0.055(2) -0.008(2) 0.005(2) -0.011(2)
C16 0.072(3) 0.040(2) 0.052(2) -0.008(2) 0.001(2) -0.014(2)
C17 0.118(4) 0.066(3) 0.059(3) -0.010(2) 0.035(3) -0.045(3)
C18 0.068(3) 0.068(3) 0.108(4) -0.021(3) 0.001(3) -0.034(3)
C19 0.095(4) 0.070(3) 0.056(3) -0.032(2) 0.002(2) -0.020(3)
C20 0.062(3) 0.053(2) 0.087(3) -0.017(2) 0.009(2) -0.002(2)
C21 0.108(4) 0.060(3) 0.056(3) 0.003(2) -0.016(3) -0.017(3)
C22 0.059(2) 0.055(2) 0.054(2) -0.011(2) 0.002(2) -0.028(2)
C23 0.059(2) 0.046(2) 0.067(3) -0.004(2) -0.003(2) -0.021(2)
C24 0.060(2) 0.044(2) 0.060(3) -0.007(2) 0.000(2) -0.013(2)
C25 0.049(2) 0.059(2) 0.043(2) -0.005(2) 0.003(2) -0.020(2)
C26 0.055(2) 0.082(3) 0.046(2) -0.014(2) 0.003(2) -0.025(2)
C27 0.075(3) 0.103(4) 0.042(2) -0.011(2) -0.003(2) -0.035(3)
C28 0.066(3) 0.101(4) 0.056(3) 0.013(3) -0.011(2) -0.032(3)
C29 0.054(2) 0.073(3) 0.070(3) 0.006(2) -0.003(2) -0.014(2)
C30 0.055(2) 0.068(3) 0.051(2) -0.007(2) 0.002(2) -0.014(2)
C31 0.048(2) 0.055(2) 0.041(2) -0.007(2) 0.002(2) -0.012(2)
C32 0.057(2) 0.079(3) 0.052(2) -0.009(2) 0.005(2) -0.027(2)
C33 0.057(3) 0.089(3) 0.066(3) -0.002(3) 0.013(2) -0.027(2)
C34 0.076(3) 0.087(3) 0.048(3) -0.006(2) 0.018(2) -0.015(3)
C35 0.081(3) 0.076(3) 0.044(2) -0.016(2) 0.002(2) -0.017(3)
C36 0.053(2) 0.061(2) 0.049(2) -0.015(2) 0.003(2) -0.014(2)
C37 0.053(2) 0.048(2) 0.046(2) -0.008(2) -0.007(2) -0.007(2)
C38 0.054(2) 0.072(3) 0.044(2) -0.007(2) 0.001(2) -0.020(2)
C39 0.067(3) 0.085(3) 0.054(3) -0.016(2) 0.004(2) -0.018(3)
C40 0.097(4) 0.074(3) 0.055(3) -0.026(2) -0.005(3) -0.011(3)
C41 0.102(4) 0.082(3) 0.070(3) -0.017(3) -0.015(3) -0.040(3)
C42 0.078(3) 0.072(3) 0.060(3) -0.005(2) -0.009(2) -0.036(3)
C43 0.043(2) 0.052(2) 0.055(2) -0.013(2) 0.001(2) -0.014(2)
C44 0.054(2) 0.072(3) 0.078(3) 0.001(2) -0.004(2) -0.012(2)
C45 0.055(3) 0.078(3) 0.110(5) -0.013(3) -0.012(3) 0.002(2)
C46 0.042(2) 0.099(4) 0.107(5) -0.046(4) 0.002(3) -0.011(3)
C47 0.049(2) 0.105(4) 0.072(3) -0.033(3) 0.011(2) -0.028(3)
C48 0.045(2) 0.068(3) 0.058(2) -0.015(2) 0.001(2) -0.020(2)
P3 0.0853(9) 0.0581(7) 0.0557(7) -0.0122(5) 0.0088(6) -0.0280(6)
F1 0.280(7) 0.110(3) 0.090(3) -0.008(2) 0.053(4) -0.091(4)
F2 0.328(8) 0.110(3) 0.090(3) -0.040(2) 0.092(4) -0.125(4)
F3 0.178(5) 0.139(4) 0.189(6) -0.022(4) 0.029(4) 0.041(4)
F4 0.366(9) 0.232(7) 0.116(4) -0.028(4) -0.062(5) -0.202(7)
F5 0.113(4) 0.122(4) 0.296(8) -0.026(4) 0.030(4) 0.012(3)
F6 0.203(5) 0.198(5) 0.122(4) -0.038(4) -0.024(3) -0.125(4)

loop_
_atom_site_label
_atom_site_type_symbol
_atom_site_fract_x
_atom_site_fract_y
_atom_site_fract_z
_atom_site_U_iso_or_equiv
_atom_site_thermal_displace_type
_atom_site_occupancy
_atom_site_calc_flag
_atom_site_refinement_flags
_atom_site_disorder_group
Ru1 Ru 0.39772(2) 0.19248(2) 0.73775(2) 0.0393(2) Uani 1 d . .
P1 P 0.56478(9) 0.26473(7) 0.71032(6) 0.0431(2) Uani 1 d . .
P2 P 0.28136(9) 0.32858(7) 0.65377(6) 0.0430(2) Uani 1 d . .
N1 N 0.3286(3) 0.2897(3) 0.8986(2) 0.0544(8) Uani 1 d . .
C1 C 0.3547(3) 0.2602(3) 0.8356(2) 0.0436(8) Uani 1 d . .
C2 C 0.3110(4) 0.3272(3) 0.9790(3) 0.0554(10) Uani 1 d . .
H2A H 0.3876(4) 0.3018(3) 1.0075(3) 0.066 Uiso 1 calc R .
C3 C 0.2885(5) 0.4430(3) 0.9584(3) 0.0653(12) Uani 1 d . .
C4 C 0.1765(6) 0.4922(4) 0.9095(4) 0.092(2) Uani 1 d . .
H4A H 0.1825(6) 0.4643(4) 0.8584(4) 0.137 Uiso 1 calc R .
H4B H 0.1711(6) 0.5633(4) 0.8948(4) 0.137 Uiso 1 calc R .
H4C H 0.1046(6) 0.4801(4) 0.9441(4) 0.137 Uiso 1 calc R .
C5 C 0.2826(7) 0.4851(4) 1.0402(4) 0.096(2) Uani 1 d . .
H5A H 0.3547(7) 0.4526(4) 1.0700(4) 0.145 Uiso 1 calc R .
H5B H 0.2114(7) 0.4730(4) 1.0757(4) 0.145 Uiso 1 calc R .
H5C H 0.2780(7) 0.5562(4) 1.0264(4) 0.145 Uiso 1 calc R .
O1 O 0.3966(4) 0.4587(3) 0.9066(3) 0.0908(12) Uani 1 d . .
H1A H 0.3932(4) 0.5192(3) 0.8931(3) 0.136 Uiso 1 calc R .
C6 C 0.2111(4) 0.2865(3) 1.0368(3) 0.0543(10) Uani 1 d . .
C7 C 0.1049(5) 0.2791(4) 1.0073(3) 0.0701(13) Uani 1 d . .
H7A H 0.0929(5) 0.2969(4) 0.9494(3) 0.084 Uiso 1 calc R .
C8 C 0.0141(5) 0.2447(5) 1.0644(4) 0.0806(15) Uani 1 d . .
H8A H -0.0581(5) 0.2402(5) 1.0441(4) 0.097 Uiso 1 calc R .
C9 C 0.0308(5) 0.2183(5) 1.1477(4) 0.083(2) Uani 1 d . .
H9A H -0.0304(5) 0.1968(5) 1.1853(4) 0.099 Uiso 1 calc R .
C10 C 0.1368(5) 0.2230(5) 1.1775(4) 0.090(2) Uani 1 d . .
H10A H 0.1485(5) 0.2024(5) 1.2353(4) 0.108 Uiso 1 calc R .
C11 C 0.2272(5) 0.2573(5) 1.1240(3) 0.0775(15) Uani 1 d . .
H11A H 0.2987(5) 0.2612(5) 1.1456(3) 0.093 Uiso 1 calc R .
C12 C 0.3331(4) 0.0601(3) 0.8163(3) 0.0550(10) Uani 1 d . .
C13 C 0.2917(4) 0.0737(3) 0.7346(3) 0.0534(10) Uani 1 d . .
C14 C 0.3972(4) 0.0587(3) 0.6752(3) 0.0507(9) Uani 1 d . .
C15 C 0.5018(4) 0.0334(3) 0.7222(3) 0.0518(9) Uani 1 d . .
C16 C 0.4646(4) 0.0372(3) 0.8100(3) 0.0547(10) Uani 1 d . .
C17 C 0.2557(6) 0.0560(4) 0.8985(3) 0.080(2) Uani 1 d . .
H17A H 0.3066(6) 0.0461(4) 0.9449(3) 0.120 Uiso 1 calc R .
H17B H 0.2155(6) 0.0013(4) 0.9054(3) 0.120 Uiso 1 calc R .
H17C H 0.1955(6) 0.1182(4) 0.8979(3) 0.120 Uiso 1 calc R .
C18 C 0.1626(5) 0.0799(4) 0.7159(4) 0.0781(15) Uani 1 d . .
H18A H 0.1574(5) 0.0893(4) 0.6554(4) 0.117 Uiso 1 calc R .
H18B H 0.1090(5) 0.1356(4) 0.7379(4) 0.117 Uiso 1 calc R .
H18C H 0.1389(5) 0.0186(4) 0.7424(4) 0.117 Uiso 1 calc R .
C19 C 0.3962(5) 0.0456(4) 0.5846(3) 0.0708(13) Uani 1 d . .
H19A H 0.3141(5) 0.0683(4) 0.5669(3) 0.106 Uiso 1 calc R .
H19B H 0.4258(5) -0.0242(4) 0.5803(3) 0.106 Uiso 1 calc R .
H19C H 0.4481(5) 0.0844(4) 0.5486(3) 0.106 Uiso 1 calc R .
C20 C 0.6292(4) -0.0077(3) 0.6878(4) 0.0697(13) Uani 1 d . .
H20A H 0.6849(4) -0.0191(3) 0.7316(4) 0.105 Uiso 1 calc R .
H20B H 0.6519(4) 0.0397(3) 0.6404(4) 0.105 Uiso 1 calc R .
H20C H 0.6325(4) -0.0701(3) 0.6694(4) 0.105 Uiso 1 calc R .
C21 C 0.5473(5) 0.0054(4) 0.8816(3) 0.0760(14) Uani 1 d . .
H21A H 0.5002(5) 0.0154(4) 0.9342(3) 0.114 Uiso 1 calc R .
H21B H 0.6082(5) 0.0449(4) 0.8719(3) 0.114 Uiso 1 calc R .
H21C H 0.5867(5) -0.0645(4) 0.8847(3) 0.114 Uiso 1 calc R .
C22 C 0.5291(4) 0.4008(3) 0.7108(3) 0.0536(10) Uani 1 d . .
H22A H 0.4871(4) 0.4136(3) 0.7651(3) 0.064 Uiso 1 calc R .
H22B H 0.6050(4) 0.4232(3) 0.7053(3) 0.064 Uiso 1 calc R .
C23 C 0.4494(4) 0.4621(3) 0.6392(3) 0.0565(10) Uani 1 d . .
H23A H 0.4505(4) 0.5324(3) 0.6349(3) 0.068 Uiso 1 calc R .
H23B H 0.4859(4) 0.4413(3) 0.5859(3) 0.068 Uiso 1 calc R .
C24 C 0.3176(4) 0.4527(3) 0.6497(3) 0.0548(10) Uani 1 d . .
H24A H 0.2756(4) 0.4987(3) 0.6031(3) 0.066 Uiso 1 calc R .
H24B H 0.2815(4) 0.4768(3) 0.7018(3) 0.066 Uiso 1 calc R .
C25 C 0.6778(4) 0.2154(3) 0.7905(2) 0.0497(9) Uani 1 d . .
C26 C 0.6551(4) 0.2449(4) 0.8695(3) 0.0594(11) Uani 1 d . .
H26A H 0.5858(4) 0.2942(4) 0.8799(3) 0.071 Uiso 1 calc R .
C27 C 0.7349(5) 0.2014(4) 0.9337(3) 0.0713(13) Uani 1 d . .
H27A H 0.7195(5) 0.2226(4) 0.9862(3) 0.086 Uiso 1 calc R .
C28 C 0.8365(5) 0.1270(4) 0.9193(3) 0.0753(15) Uani 1 d . .
H28A H 0.8886(5) 0.0965(4) 0.9626(3) 0.090 Uiso 1 calc R .
C29 C 0.8603(4) 0.0981(4) 0.8418(3) 0.0687(13) Uani 1 d . .
H29A H 0.9299(4) 0.0486(4) 0.8321(3) 0.082 Uiso 1 calc R .
C30 C 0.7830(4) 0.1410(3) 0.7768(3) 0.0586(10) Uani 1 d . .
H30A H 0.8008(4) 0.1204(3) 0.7241(3) 0.070 Uiso 1 calc R .
C31 C 0.6581(4) 0.2591(3) 0.6091(2) 0.0486(9) Uani 1 d . .
C32 C 0.7634(4) 0.2997(4) 0.5938(3) 0.0617(11) Uani 1 d . .
H32A H 0.7901(4) 0.3236(4) 0.6370(3) 0.074 Uiso 1 calc R .
C33 C 0.8265(4) 0.3039(4) 0.5152(3) 0.0717(13) Uani 1 d . .
H33A H 0.8963(4) 0.3300(4) 0.5055(3) 0.086 Uiso 1 calc R .
C34 C 0.7860(5) 0.2691(4) 0.4499(3) 0.0735(14) Uani 1 d . .
H34A H 0.8273(5) 0.2737(4) 0.3962(3) 0.088 Uiso 1 calc R .
C35 C 0.6847(5) 0.2279(4) 0.4653(3) 0.0672(12) Uani 1 d . .
H35A H 0.6585(5) 0.2036(4) 0.4222(3) 0.081 Uiso 1 calc R .
C36 C 0.6217(4) 0.2226(3) 0.5443(3) 0.0542(10) Uani 1 d . .
H36A H 0.5538(4) 0.1940(3) 0.5542(3) 0.065 Uiso 1 calc R .
C37 C 0.2739(4) 0.3192(3) 0.5419(3) 0.0496(9) Uani 1 d . .
C38 C 0.3575(4) 0.3486(3) 0.4791(3) 0.0561(10) Uani 1 d . .
H38A H 0.4133(4) 0.3819(3) 0.4923(3) 0.067 Uiso 1 calc R .
C39 C 0.3617(5) 0.3302(4) 0.3963(3) 0.0685(12) Uani 1 d . .
H39A H 0.4203(5) 0.3500(4) 0.3553(3) 0.082 Uiso 1 calc R .
C40 C 0.2798(5) 0.2832(4) 0.3761(3) 0.0747(14) Uani 1 d . .
H40A H 0.2824(5) 0.2694(4) 0.3214(3) 0.090 Uiso 1 calc R .
C41 C 0.1917(6) 0.2558(4) 0.4378(3) 0.0802(15) Uani 1 d . .
H41A H 0.1338(6) 0.2253(4) 0.4235(3) 0.096 Uiso 1 calc R .
C42 C 0.1887(5) 0.2732(4) 0.5200(3) 0.0673(12) Uani 1 d . .
H42A H 0.1294(5) 0.2540(4) 0.5607(3) 0.081 Uiso 1 calc R .
C43 C 0.1166(4) 0.3660(3) 0.6859(3) 0.0496(9) Uani 1 d . .
C44 C 0.0415(4) 0.4419(4) 0.6345(4) 0.0704(13) Uani 1 d . .
H44A H 0.0715(4) 0.4692(4) 0.5810(4) 0.084 Uiso 1 calc R .
C45 C -0.0806(5) 0.4778(4) 0.6635(4) 0.084(2) Uani 1 d . .
H45A H -0.1313(5) 0.5298(4) 0.6294(4) 0.101 Uiso 1 calc R .
C46 C -0.1250(4) 0.4365(5) 0.7415(4) 0.080(2) Uani 1 d . .
H46A H -0.2059(4) 0.4607(5) 0.7604(4) 0.096 Uiso 1 calc R .
C47 C -0.0527(4) 0.3613(4) 0.7910(3) 0.0723(14) Uani 1 d . .
H47A H -0.0843(4) 0.3334(4) 0.8438(3) 0.087 Uiso 1 calc R .
C48 C 0.0698(4) 0.3243(3) 0.7643(3) 0.0553(10) Uani 1 d . .
H48A H 0.1192(4) 0.2722(3) 0.7991(3) 0.066 Uiso 1 calc R .
P3 P 0.61948(13) 0.25026(9) 0.19377(8) 0.0651(3) Uani 1 d . .
F1 F 0.5745(6) 0.1850(3) 0.2754(3) 0.158(2) Uani 1 d . .
F2 F 0.6669(6) 0.3158(3) 0.1129(3) 0.169(3) Uani 1 d . .
F3 F 0.5038(6) 0.3374(4) 0.2007(4) 0.186(3) Uani 1 d . .
F4 F 0.6781(8) 0.3024(5) 0.2484(3) 0.211(3) Uani 1 d . .
F5 F 0.7310(5) 0.1651(4) 0.1816(5) 0.189(3) Uani 1 d . .
F6 F 0.5572(6) 0.1984(4) 0.1388(3) 0.158(2) Uani 1 d . .
O2 O 0.9452(11) -0.0015(9) 0.5653(8) 0.138(4) Uiso 0.60 d PD 1
C49 C 0.9759(8) -0.0613(7) 0.6286(7) 0.067(3) Uiso 0.60 d PD 1
O2' O 0.9599(10) -0.0314(9) 0.5990(8) 0.068(2) Uiso 0.40 d PD 2
C49' C 1.0509(22) 0.0176(20) 0.5110(16) 0.147(8) Uiso 0.40 d PD 2

loop_
_geom_bond_atom_site_label_1
_geom_bond_atom_site_label_2
_geom_bond_distance
_geom_bond_site_symmetry_2
_geom_bond_publ_flag
Ru1 C1 1.939(4) . ?
Ru1 C16 2.239(4) . ?
Ru1 C12 2.246(4) . ?
Ru1 C13 2.271(4) . ?
Ru1 C14 2.279(4) . ?
Ru1 C15 2.285(4) . ?
Ru1 P1 2.3050(10) . ?
Ru1 P2 2.3085(10) . ?
P1 C25 1.832(4) . ?
P1 C31 1.836(4) . ?
P1 C22 1.836(4) . ?
P2 C37 1.837(4) . ?
P2 C43 1.847(4) . ?
P2 C24 1.854(4) . ?
N1 C1 1.145(5) . ?
N1 C2 1.458(5) . ?
C2 C6 1.523(6) . ?
C2 C3 1.542(6) . ?
C3 O1 1.434(6) . ?
C3 C4 1.510(8) . ?
C3 C5 1.525(7) . ?
C6 C7 1.371(6) . ?
C6 C11 1.399(7) . ?
C7 C8 1.404(7) . ?
C8 C9 1.338(8) . ?
C9 C10 1.357(8) . ?
C10 C11 1.372(7) . ?
C12 C13 1.403(6) . ?
C12 C16 1.436(6) . ?
C12 C17 1.497(6) . ?
C13 C14 1.438(6) . ?
C13 C18 1.500(7) . ?
C14 C15 1.409(6) . ?
C14 C19 1.501(6) . ?
C15 C16 1.431(6) . ?
C15 C20 1.497(6) . ?
C16 C21 1.494(6) . ?
C22 C23 1.528(6) . ?
C23 C24 1.512(6) . ?
C25 C26 1.385(6) . ?
C25 C30 1.400(6) . ?
C26 C27 1.394(6) . ?
C27 C28 1.377(8) . ?
C28 C29 1.359(8) . ?
C29 C30 1.385(6) . ?
C31 C36 1.382(6) . ?
C31 C32 1.412(6) . ?
C32 C33 1.374(6) . ?
C33 C34 1.398(8) . ?
C34 C35 1.376(7) . ?
C35 C36 1.379(6) . ?
C37 C38 1.372(6) . ?
C37 C42 1.384(6) . ?
C38 C39 1.395(6) . ?
C39 C40 1.351(7) . ?
C40 C41 1.387(8) . ?
C41 C42 1.381(7) . ?
C43 C44 1.378(6) . ?
C43 C48 1.383(6) . ?
C44 C45 1.406(7) . ?
C45 C46 1.366(8) . ?
C46 C47 1.343(8) . ?
C47 C48 1.402(6) . ?
P3 F5 1.528(5) . ?
P3 F4 1.530(5) . ?
P3 F1 1.551(4) . ?
P3 F2 1.555(4) . ?
P3 F6 1.556(4) . ?
P3 F3 1.562(5) . ?
O2 C49 1.207(14) . ?
O2' C49' 1.75(3) 2_756 ?
O2' C49' 1.78(2) . ?
C49' C49' 1.45(5) 2_756 ?
C49' O2' 1.75(3) 2_756 ?
